data_2223004
loop_
_publ_author_name
'Caruso, Francesco'
'Raimondi, Maria Valeria'
'Daidone, Giuseppe'
'Pettinari, Claudio'
'Rossi, Miriam'

_publ_section_title
;
 5-Amino-1-phenyl-3-trifluoromethyl-1<i>H</i>-pyrazole-4-carboxylic
 acid
;
_journal_coeditor_code BX2218
_journal_issue 9
_journal_name_full 'Acta Crystallographica Section E'
_journal_page_first o2173
_journal_paper_doi 10.1107/S1600536809032188
_journal_volume 65
_journal_year 2009
_chemical_formula_iupac 'C11 H8 F3 N3 O2'
_chemical_formula_moiety 'C11 H8 F3 N3 O2'
_chemical_formula_sum 'C11 H8 F3 N3 O2'
_chemical_formula_weight 271.20
_chemical_name_systematic
;
5-Amino-1-phenyl-3-trifluoromethyl-1<i>H</i>-pyrazole-4-carboxylic acid
;
_space_group_IT_number 14
_symmetry_cell_setting monoclinic
_symmetry_space_group_name_Hall '-P 2yn'
_symmetry_space_group_name_H-M 'P 1 21/n 1'
_atom_sites_solution_hydrogens geom
_atom_sites_solution_primary direct
_atom_sites_solution_secondary difmap
_audit_creation_method SHELXL-97
_cell_angle_alpha 90.00
_cell_angle_beta 93.716(3)
_cell_angle_gamma 90.00
_cell_formula_units_Z 8
_cell_length_a 9.757(3)
_cell_length_b 10.740(3)
_cell_length_c 21.277(6)
_cell_measurement_reflns_used 3829
_cell_measurement_temperature 125(2)
_cell_measurement_theta_max 22.25
_cell_measurement_theta_min 2.24
_cell_volume 2224.9(11)
_computing_cell_refinement 'SAINT (Bruker, 1997)'
_computing_data_collection 'SMART (Bruker, 1997)'
_computing_data_reduction 'SAINT (Bruker, 1997)'
_computing_molecular_graphics 'PLATON (Spek, 2009)'
_computing_publication_material 'SHELXL97 (Sheldrick, 2008)'
_computing_structure_refinement 'SHELXL97 (Sheldrick, 2008)'
_computing_structure_solution 'SHELXS97 (Sheldrick, 2008)'
_diffrn_ambient_temperature 125(2)
_diffrn_measured_fraction_theta_full 0.998
_diffrn_measured_fraction_theta_max 0.998
_diffrn_measurement_device_type 'Bruker APEXII CCD'
_diffrn_measurement_method '\f and \w'
_diffrn_radiation_monochromator graphite
_diffrn_radiation_source 'fine-focus sealed tube'
_diffrn_radiation_type MoK\a
_diffrn_radiation_wavelength 0.71073
_diffrn_reflns_av_R_equivalents 0.0723
_diffrn_reflns_av_sigmaI/netI 0.0897
_diffrn_reflns_limit_h_max 11
_diffrn_reflns_limit_h_min -11
_diffrn_reflns_limit_k_max 12
_diffrn_reflns_limit_k_min -12
_diffrn_reflns_limit_l_max 24
_diffrn_reflns_limit_l_min -25
_diffrn_reflns_number 20692
_diffrn_reflns_theta_full 24.69
_diffrn_reflns_theta_max 24.69
_diffrn_reflns_theta_min 1.92
_diffrn_standards_number 0
_exptl_absorpt_coefficient_mu 0.147
_exptl_absorpt_correction_T_max 0.9927
_exptl_absorpt_correction_T_min 0.9571
_exptl_absorpt_correction_type multi-scan
_exptl_absorpt_process_details '(SADABS; Bruker, 1997)'
_exptl_crystal_colour 'pale yellow'
_exptl_crystal_density_diffrn 1.619
_exptl_crystal_density_method 'not measured'
_exptl_crystal_description 'flat needle'
_exptl_crystal_F_000 1104
_exptl_crystal_size_max 0.30
_exptl_crystal_size_mid 0.18
_exptl_crystal_size_min 0.05
_refine_diff_density_max 0.434
_refine_diff_density_min -0.321
_refine_ls_extinction_coef 0.0099(12)
_refine_ls_extinction_expression Fc^*^=kFc[1+0.001xFc^2^\l^3^/sin(2\q)]^-1/4^
_refine_ls_extinction_method 'SHELXL97 (Sheldrick, 2008)'
_refine_ls_goodness_of_fit_ref 1.014
_refine_ls_hydrogen_treatment mixed
_refine_ls_matrix_type full
_refine_ls_number_parameters 368
_refine_ls_number_reflns 3772
_refine_ls_number_restraints 0
_refine_ls_restrained_S_all 1.014
_refine_ls_R_factor_all 0.0763
_refine_ls_R_factor_gt 0.0508
_refine_ls_shift/su_max 0.001
_refine_ls_shift/su_mean 0.000
_refine_ls_structure_factor_coef Fsqd
_refine_ls_weighting_details 'calc w=1/[\s^2^(Fo^2^)+(0.0233P)^2^+1.9621P] where P=(Fo^2^+2Fc^2^)/3'
_refine_ls_weighting_scheme calc
_refine_ls_wR_factor_gt 0.1210
_refine_ls_wR_factor_ref 0.1398
_reflns_number_gt 2737
_reflns_number_total 3772
_reflns_threshold_expression I>2\s(I)
_cod_data_source_file bx2218.cif
_cod_data_source_block I
_cod_original_cell_volume 2225.0(10)
_cod_original_sg_symbol_H-M 'P 21/n'
_cod_database_code 2223004
_cod_database_fobs_code 2223004

loop_
_symmetry_equiv_pos_as_xyz
'x, y, z'
'-x+1/2, y+1/2, -z+1/2'
'-x, -y, -z'
'x-1/2, -y-1/2, z-1/2'

loop_
_atom_site_type_symbol
_atom_site_label
_atom_site_fract_x
_atom_site_fract_y
_atom_site_fract_z
_atom_site_U_iso_or_equiv
_atom_site_adp_type
_atom_site_calc_flag
_atom_site_refinement_flags
_atom_site_occupancy
_atom_site_disorder_assembly
_atom_site_disorder_group
F F1 1.0029(2) 0.57631(18) 0.86748(8) 0.0449(5) Uani d . 1 . .
F F2 0.88145(19) 0.61681(17) 0.94547(8) 0.0402(5) Uani d . 1 . .
F F3 1.03719(18) 0.74508(17) 0.91981(8) 0.0410(5) Uani d . 1 . .
F F51 0.5059(2) 0.47366(17) 0.12944(8) 0.0417(5) Uani d . 1 . .
F F52 0.62681(18) 0.41822(16) 0.05332(8) 0.0380(5) Uani d . 1 . .
F F53 0.43613(17) 0.32665(16) 0.06739(7) 0.0361(5) Uani d . 1 . .
O O1 0.8071(2) 0.8727(2) 0.96933(9) 0.0323(5) Uani d . 1 . .
O O2 0.6443(2) 0.98989(19) 0.91963(9) 0.0295(5) Uani d . 1 . .
O O51 0.6194(2) 0.1440(2) 0.01774(9) 0.0312(5) Uani d . 1 . .
O O52 0.7542(2) 0.00154(19) 0.06715(9) 0.0343(5) Uani d . 1 . .
N N1 0.7329(2) 0.7741(2) 0.76427(10) 0.0268(6) Uani d . 1 . .
N N2 0.8258(2) 0.6935(2) 0.79385(10) 0.0283(6) Uani d . 1 . .
N N3 0.5911(3) 0.9467(2) 0.78704(13) 0.0301(6) Uani d . 1 . .
N N51 0.7186(2) 0.2162(2) 0.22548(10) 0.0263(6) Uani d . 1 . .
N N52 0.6454(3) 0.3151(2) 0.19957(10) 0.0274(6) Uani d . 1 . .
N N53 0.8148(3) 0.0243(3) 0.19747(13) 0.0334(7) Uani d . 1 . .
C C1 0.6874(3) 0.7528(3) 0.70017(12) 0.0280(7) Uani d . 1 . .
C C2 0.6161(3) 0.6448(3) 0.68442(13) 0.0307(7) Uani d . 1 . .
H H2 0.5971 0.5859 0.7160 0.037 Uiso calc R 1 . .
C C3 0.5730(3) 0.6233(3) 0.62231(13) 0.0340(8) Uani d . 1 . .
H H3 0.5244 0.5491 0.6111 0.041 Uiso calc R 1 . .
C C4 0.6001(3) 0.7086(3) 0.57672(14) 0.0385(8) Uani d . 1 . .
H H4 0.5702 0.6932 0.5340 0.046 Uiso calc R 1 . .
C C5 0.6705(4) 0.8163(3) 0.59258(14) 0.0412(8) Uani d . 1 . .
H H5 0.6886 0.8751 0.5608 0.049 Uiso calc R 1 . .
C C6 0.7154(3) 0.8395(3) 0.65493(13) 0.0350(8) Uani d . 1 . .
H H6 0.7643 0.9135 0.6661 0.042 Uiso calc R 1 . .
C C7 0.8382(3) 0.7328(3) 0.85250(13) 0.0269(7) Uani d . 1 . .
C C8 0.7540(3) 0.8365(3) 0.86272(12) 0.0258(7) Uani d . 1 . .
C C9 0.6881(3) 0.8604(3) 0.80423(12) 0.0253(6) Uani d . 1 . .
C C10 0.7303(3) 0.9061(3) 0.91922(13) 0.0265(7) Uani d . 1 . .
C C11 0.9388(3) 0.6684(3) 0.89644(14) 0.0333(7) Uani d . 1 . .
C C51 0.7711(3) 0.2189(3) 0.28986(12) 0.0258(7) Uani d . 1 . .
C C52 0.6897(3) 0.1791(3) 0.33664(13) 0.0303(7) Uani d . 1 . .
H H52 0.5997 0.1485 0.3264 0.036 Uiso calc R 1 . .
C C53 0.7412(3) 0.1847(3) 0.39859(14) 0.0341(7) Uani d . 1 . .
H H53 0.6865 0.1572 0.4313 0.041 Uiso calc R 1 . .
C C54 0.8717(3) 0.2301(3) 0.41322(13) 0.0344(8) Uani d . 1 . .
H H54 0.9060 0.2352 0.4560 0.041 Uiso calc R 1 . .
C C55 0.9524(3) 0.2681(3) 0.36596(14) 0.0343(7) Uani d . 1 . .
H H55 1.0429 0.2976 0.3761 0.041 Uiso calc R 1 . .
C C56 0.9021(3) 0.2632(3) 0.30386(14) 0.0319(7) Uani d . 1 . .
H H56 0.9570 0.2901 0.2712 0.038 Uiso calc R 1 . .
C C57 0.6225(3) 0.2847(3) 0.13997(12) 0.0253(6) Uani d . 1 . .
C C58 0.6793(3) 0.1676(3) 0.12543(12) 0.0256(7) Uani d . 1 . .
C C59 0.7408(3) 0.1272(3) 0.18279(12) 0.0262(7) Uani d . 1 . .
C C60 0.6867(3) 0.0985(3) 0.06813(13) 0.0277(7) Uani d . 1 . .
C C61 0.5484(3) 0.3755(3) 0.09757(13) 0.0286(7) Uani d . 1 . .
H H1 0.792(4) 0.918(4) 1.004(2) 0.076(14) Uiso d . 1 . .
H H30 0.597(4) 0.987(4) 0.748(2) 0.066(12) Uiso d . 1 . .
H H31 0.579(4) 1.000(3) 0.8190(17) 0.047(10) Uiso d . 1 . .
H H51 0.628(4) 0.087(4) -0.0156(19) 0.067(12) Uiso d . 1 . .
H H530 0.830(3) 0.001(3) 0.2381(17) 0.041(9) Uiso d . 1 . .
H H531 0.807(4) -0.029(3) 0.1682(18) 0.047(11) Uiso d . 1 . .

loop_
_atom_site_aniso_label
_atom_site_aniso_U_11
_atom_site_aniso_U_22
_atom_site_aniso_U_33
_atom_site_aniso_U_12
_atom_site_aniso_U_13
_atom_site_aniso_U_23
F1 0.0527(12) 0.0511(12) 0.0302(10) 0.0212(10) -0.0019(8) -0.0080(8)
F2 0.0541(12) 0.0421(11) 0.0240(9) 0.0044(9) 0.0002(8) 0.0061(8)
F3 0.0383(11) 0.0534(12) 0.0302(10) -0.0014(9) -0.0061(8) -0.0047(8)
F51 0.0600(12) 0.0355(11) 0.0290(10) 0.0142(9) -0.0017(9) -0.0026(8)
F52 0.0473(11) 0.0392(11) 0.0280(9) -0.0021(9) 0.0055(8) 0.0098(8)
F53 0.0368(10) 0.0450(11) 0.0255(9) 0.0005(8) -0.0054(8) 0.0025(8)
O1 0.0468(13) 0.0355(13) 0.0141(10) 0.0050(10) -0.0018(9) -0.0034(9)
O2 0.0381(12) 0.0312(12) 0.0191(10) 0.0040(10) 0.0009(8) -0.0016(8)
O51 0.0446(13) 0.0341(12) 0.0145(10) 0.0059(10) -0.0013(9) -0.0016(9)
O52 0.0547(14) 0.0304(12) 0.0171(10) 0.0095(11) -0.0016(9) -0.0027(8)
N1 0.0323(14) 0.0339(14) 0.0140(11) 0.0015(11) -0.0012(10) -0.0020(10)
N2 0.0310(14) 0.0353(15) 0.0184(12) 0.0013(11) -0.0004(10) -0.0021(10)
N3 0.0386(15) 0.0329(15) 0.0187(13) 0.0037(12) 0.0008(11) -0.0015(12)
N51 0.0364(14) 0.0264(13) 0.0158(12) 0.0009(11) -0.0012(10) -0.0018(10)
N52 0.0363(14) 0.0285(14) 0.0169(12) 0.0022(11) -0.0016(10) -0.0004(10)
N53 0.0501(17) 0.0324(16) 0.0170(14) 0.0067(13) -0.0026(12) -0.0009(12)
C1 0.0320(16) 0.0357(18) 0.0162(14) 0.0050(14) 0.0012(12) -0.0017(12)
C2 0.0316(16) 0.0389(19) 0.0212(15) 0.0045(14) -0.0010(12) -0.0017(13)
C3 0.0328(17) 0.042(2) 0.0268(16) 0.0037(15) -0.0016(13) -0.0096(14)
C4 0.0422(19) 0.051(2) 0.0219(16) 0.0123(16) -0.0039(14) -0.0082(15)
C5 0.052(2) 0.050(2) 0.0224(16) 0.0114(17) 0.0047(14) 0.0059(15)
C6 0.0403(18) 0.0407(19) 0.0243(16) 0.0009(15) 0.0036(13) -0.0014(14)
C7 0.0329(16) 0.0304(17) 0.0172(14) -0.0030(13) 0.0007(12) 0.0010(12)
C8 0.0346(16) 0.0274(16) 0.0153(14) -0.0040(13) 0.0015(12) -0.0009(12)
C9 0.0300(16) 0.0262(16) 0.0200(14) -0.0032(13) 0.0029(12) -0.0019(12)
C10 0.0352(17) 0.0258(16) 0.0183(14) -0.0067(14) 0.0000(12) 0.0012(12)
C11 0.0389(18) 0.0370(18) 0.0236(16) 0.0012(15) -0.0002(13) -0.0021(14)
C51 0.0333(16) 0.0267(16) 0.0169(14) 0.0001(13) -0.0028(12) -0.0021(12)
C52 0.0317(16) 0.0367(18) 0.0227(15) 0.0003(14) 0.0030(12) 0.0007(13)
C53 0.0415(19) 0.0408(19) 0.0205(15) 0.0057(15) 0.0055(13) 0.0016(13)
C54 0.0443(19) 0.0393(19) 0.0185(15) 0.0069(15) -0.0074(13) -0.0042(13)
C55 0.0364(18) 0.0350(19) 0.0307(17) -0.0008(14) -0.0047(14) -0.0044(14)
C56 0.0370(18) 0.0348(18) 0.0242(16) -0.0050(14) 0.0049(13) -0.0027(13)
C57 0.0336(16) 0.0254(16) 0.0168(14) -0.0027(13) 0.0006(12) -0.0002(12)
C58 0.0360(17) 0.0243(16) 0.0164(14) -0.0035(13) 0.0021(12) -0.0008(11)
C59 0.0318(16) 0.0280(17) 0.0191(14) -0.0014(13) 0.0036(12) -0.0015(12)
C60 0.0362(17) 0.0297(18) 0.0170(15) -0.0045(14) 0.0001(12) -0.0013(12)
C61 0.0359(17) 0.0289(17) 0.0209(15) 0.0004(13) 0.0015(13) -0.0048(12)

loop_
_atom_type_symbol
_atom_type_description
_atom_type_scat_dispersion_real
_atom_type_scat_dispersion_imag
_atom_type_scat_source
C C 0.0033 0.0016 'International Tables Vol C Tables 4.2.6.8 and 6.1.1.4'
H H 0.0000 0.0000 'International Tables Vol C Tables 4.2.6.8 and 6.1.1.4'
N N 0.0061 0.0033 'International Tables Vol C Tables 4.2.6.8 and 6.1.1.4'
O O 0.0106 0.0060 'International Tables Vol C Tables 4.2.6.8 and 6.1.1.4'
F F 0.0171 0.0103 'International Tables Vol C Tables 4.2.6.8 and 6.1.1.4'

loop_
_geom_angle_atom_site_label_1
_geom_angle_atom_site_label_2
_geom_angle_atom_site_label_3
_geom_angle_site_symmetry_1
_geom_angle_site_symmetry_3
_geom_angle
_geom_angle_publ_flag
C10 O1 H1 . . 114(3) ?
C60 O51 H51 . . 108(2) ?
C9 N1 N2 . . 112.0(2) ?
C9 N1 C1 . . 128.2(2) ?
N2 N1 C1 . . 119.5(2) ?
C7 N2 N1 . . 104.4(2) ?
C9 N3 H30 . . 118(2) ?
C9 N3 H31 . . 110(2) ?
H30 N3 H31 . . 114(3) ?
C59 N51 N52 . . 112.3(2) ?
C59 N51 C51 . . 126.7(2) ?
N52 N51 C51 . . 120.8(2) ?
C57 N52 N51 . . 104.2(2) ?
C59 N53 H530 . . 120(2) ?
C59 N53 H531 . . 111(2) ?
H530 N53 H531 . . 121(3) ?
C6 C1 C2 . . 121.1(3) ?
C6 C1 N1 . . 119.8(3) ?
C2 C1 N1 . . 119.1(3) ?
C3 C2 C1 . . 119.3(3) ?
C3 C2 H2 . . 120.3 ?
C1 C2 H2 . . 120.3 ?
C4 C3 C2 . . 120.3(3) ?
C4 C3 H3 . . 119.9 ?
C2 C3 H3 . . 119.9 ?
C3 C4 C5 . . 120.3(3) ?
C3 C4 H4 . . 119.9 ?
C5 C4 H4 . . 119.9 ?
C4 C5 C6 . . 120.3(3) ?
C4 C5 H5 . . 119.8 ?
C6 C5 H5 . . 119.8 ?
C1 C6 C5 . . 118.7(3) ?
C1 C6 H6 . . 120.6 ?
C5 C6 H6 . . 120.6 ?
N2 C7 C8 . . 112.4(2) ?
N2 C7 C11 . . 117.7(3) ?
C8 C7 C11 . . 129.8(3) ?
C9 C8 C7 . . 104.4(2) ?
C9 C8 C10 . . 124.1(3) ?
C7 C8 C10 . . 131.5(3) ?
N1 C9 N3 . . 123.2(3) ?
N1 C9 C8 . . 106.7(2) ?
N3 C9 C8 . . 130.0(3) ?
O2 C10 O1 . . 123.2(3) ?
O2 C10 C8 . . 121.9(3) ?
O1 C10 C8 . . 114.9(3) ?
F2 C11 F3 . . 107.0(2) ?
F2 C11 F1 . . 106.6(2) ?
F3 C11 F1 . . 106.3(2) ?
F2 C11 C7 . . 113.1(3) ?
F3 C11 C7 . . 112.2(3) ?
F1 C11 C7 . . 111.3(2) ?
C56 C51 C52 . . 121.3(3) ?
C56 C51 N51 . . 118.9(3) ?
C52 C51 N51 . . 119.8(3) ?
C51 C52 C53 . . 119.0(3) ?
C51 C52 H52 . . 120.5 ?
C53 C52 H52 . . 120.5 ?
C54 C53 C52 . . 120.2(3) ?
C54 C53 H53 . . 119.9 ?
C52 C53 H53 . . 119.9 ?
C55 C54 C53 . . 120.2(3) ?
C55 C54 H54 . . 119.9 ?
C53 C54 H54 . . 119.9 ?
C54 C55 C56 . . 120.2(3) ?
C54 C55 H55 . . 119.9 ?
C56 C55 H55 . . 119.9 ?
C51 C56 C55 . . 119.2(3) ?
C51 C56 H56 . . 120.4 ?
C55 C56 H56 . . 120.4 ?
N52 C57 C58 . . 112.8(2) ?
N52 C57 C61 . . 117.9(2) ?
C58 C57 C61 . . 129.2(2) ?
C59 C58 C57 . . 103.7(2) ?
C59 C58 C60 . . 122.8(3) ?
C57 C58 C60 . . 133.5(3) ?
N51 C59 N53 . . 122.3(3) ?
N51 C59 C58 . . 107.0(2) ?
N53 C59 C58 . . 130.7(3) ?
O52 C60 O51 . . 122.6(3) ?
O52 C60 C58 . . 120.5(3) ?
O51 C60 C58 . . 116.8(3) ?
F52 C61 F51 . . 107.4(2) ?
F52 C61 F53 . . 106.6(2) ?
F51 C61 F53 . . 106.3(2) ?
F52 C61 C57 . . 112.1(2) ?
F51 C61 C57 . . 111.5(2) ?
F53 C61 C57 . . 112.7(2) ?

loop_
_geom_bond_atom_site_label_1
_geom_bond_atom_site_label_2
_geom_bond_site_symmetry_2
_geom_bond_distance
_geom_bond_publ_flag
F1 C11 . 1.341(3) ?
F2 C11 . 1.336(3) ?
F3 C11 . 1.336(4) ?
F51 C61 . 1.335(3) ?
F52 C61 . 1.333(3) ?
F53 C61 . 1.340(3) ?
O1 C10 . 1.313(3) ?
O1 H1 . 0.91(4) ?
O2 C10 . 1.231(3) ?
O51 C60 . 1.315(3) ?
O51 H51 . 0.94(4) ?
O52 C60 . 1.232(4) ?
N1 C9 . 1.350(4) ?
N1 N2 . 1.376(3) ?
N1 C1 . 1.425(3) ?
N2 C7 . 1.316(4) ?
N3 C9 . 1.358(4) ?
N3 H30 . 0.95(4) ?
N3 H31 . 0.90(4) ?
N51 C59 . 1.346(4) ?
N51 N52 . 1.376(3) ?
N51 C51 . 1.431(3) ?
N52 C57 . 1.315(3) ?
N53 C59 . 1.346(4) ?
N53 H530 . 0.90(3) ?
N53 H531 . 0.85(4) ?
C1 C6 . 1.379(4) ?
C1 C2 . 1.383(4) ?
C2 C3 . 1.380(4) ?
C2 H2 . 0.9500 ?
C3 C4 . 1.372(5) ?
C3 H3 . 0.9500 ?
C4 C5 . 1.376(5) ?
C4 H4 . 0.9500 ?
C5 C6 . 1.392(4) ?
C5 H5 . 0.9500 ?
C6 H6 . 0.9500 ?
C7 C8 . 1.410(4) ?
C7 C11 . 1.482(4) ?
C8 C9 . 1.387(4) ?
C8 C10 . 1.447(4) ?
C51 C56 . 1.379(4) ?
C51 C52 . 1.380(4) ?
C52 C53 . 1.381(4) ?
C52 H52 . 0.9500 ?
C53 C54 . 1.381(5) ?
C53 H53 . 0.9500 ?
C54 C55 . 1.378(4) ?
C54 H54 . 0.9500 ?
C55 C56 . 1.380(4) ?
C55 H55 . 0.9500 ?
C56 H56 . 0.9500 ?
C57 C58 . 1.416(4) ?
C57 C61 . 1.484(4) ?
C58 C59 . 1.393(4) ?
C58 C60 . 1.433(4) ?

loop_
_geom_hbond_atom_site_label_D
_geom_hbond_atom_site_label_H
_geom_hbond_atom_site_label_A
_geom_hbond_site_symmetry_A
_geom_hbond_distance_DH
_geom_hbond_distance_HA
_geom_hbond_distance_DA
_geom_hbond_angle_DHA
N53 H531 O52 . 0.85(4) 2.20(4) 2.808(3) 128(3)
O51 H51 O2 1_544 0.94(4) 1.75(4) 2.687(3) 177(4)
N3 H31 O2 . 0.90(4) 2.20(4) 2.873(3) 132(3)
O1 H1 O52 1_566 0.91(4) 1.67(4) 2.580(3) 176(4)

loop_
_geom_torsion_atom_site_label_1
_geom_torsion_atom_site_label_2
_geom_torsion_atom_site_label_3
_geom_torsion_atom_site_label_4
_geom_torsion_site_symmetry_1
_geom_torsion_site_symmetry_2
_geom_torsion_site_symmetry_3
_geom_torsion_site_symmetry_4
_geom_torsion
_geom_torsion_publ_flag
C9 N1 N2 C7 . . . . -0.7(3) ?
C1 N1 N2 C7 . . . . -175.4(2) ?
C59 N51 N52 C57 . . . . 0.2(3) ?
C51 N51 N52 C57 . . . . 175.8(2) ?
C9 N1 C1 C6 . . . . 69.0(4) ?
N2 N1 C1 C6 . . . . -117.2(3) ?
C9 N1 C1 C2 . . . . -111.3(3) ?
N2 N1 C1 C2 . . . . 62.5(4) ?
C6 C1 C2 C3 . . . . 0.3(4) ?
N1 C1 C2 C3 . . . . -179.4(3) ?
C1 C2 C3 C4 . . . . -0.3(4) ?
C2 C3 C4 C5 . . . . 0.0(5) ?
C3 C4 C5 C6 . . . . 0.3(5) ?
C2 C1 C6 C5 . . . . 0.0(5) ?
N1 C1 C6 C5 . . . . 179.6(3) ?
C4 C5 C6 C1 . . . . -0.3(5) ?
N1 N2 C7 C8 . . . . 0.9(3) ?
N1 N2 C7 C11 . . . . -176.6(2) ?
N2 C7 C8 C9 . . . . -0.8(3) ?
C11 C7 C8 C9 . . . . 176.3(3) ?
N2 C7 C8 C10 . . . . 177.1(3) ?
C11 C7 C8 C10 . . . . -5.7(5) ?
N2 N1 C9 N3 . . . . -176.8(3) ?
C1 N1 C9 N3 . . . . -2.6(5) ?
N2 N1 C9 C8 . . . . 0.2(3) ?
C1 N1 C9 C8 . . . . 174.3(3) ?
C7 C8 C9 N1 . . . . 0.4(3) ?
C10 C8 C9 N1 . . . . -177.8(3) ?
C7 C8 C9 N3 . . . . 177.0(3) ?
C10 C8 C9 N3 . . . . -1.1(5) ?
C9 C8 C10 O2 . . . . 2.9(5) ?
C7 C8 C10 O2 . . . . -174.7(3) ?
C9 C8 C10 O1 . . . . -177.2(3) ?
C7 C8 C10 O1 . . . . 5.2(5) ?
N2 C7 C11 F2 . . . . -120.1(3) ?
C8 C7 C11 F2 . . . . 62.9(4) ?
N2 C7 C11 F3 . . . . 118.8(3) ?
C8 C7 C11 F3 . . . . -58.2(4) ?
N2 C7 C11 F1 . . . . -0.1(4) ?
C8 C7 C11 F1 . . . . -177.2(3) ?
C59 N51 C51 C56 . . . . 83.1(4) ?
N52 N51 C51 C56 . . . . -91.7(3) ?
C59 N51 C51 C52 . . . . -97.9(4) ?
N52 N51 C51 C52 . . . . 87.3(3) ?
C56 C51 C52 C53 . . . . 0.3(5) ?
N51 C51 C52 C53 . . . . -178.7(3) ?
C51 C52 C53 C54 . . . . 0.4(5) ?
C52 C53 C54 C55 . . . . -1.2(5) ?
C53 C54 C55 C56 . . . . 1.3(5) ?
C52 C51 C56 C55 . . . . -0.1(5) ?
N51 C51 C56 C55 . . . . 178.9(3) ?
C54 C55 C56 C51 . . . . -0.6(5) ?
N51 N52 C57 C58 . . . . -0.2(3) ?
N51 N52 C57 C61 . . . . -177.9(2) ?
N52 C57 C58 C59 . . . . 0.1(3) ?
C61 C57 C58 C59 . . . . 177.5(3) ?
N52 C57 C58 C60 . . . . -176.8(3) ?
C61 C57 C58 C60 . . . . 0.6(5) ?
N52 N51 C59 N53 . . . . 177.5(3) ?
C51 N51 C59 N53 . . . . 2.2(5) ?
N52 N51 C59 C58 . . . . -0.2(3) ?
C51 N51 C59 C58 . . . . -175.4(3) ?
C57 C58 C59 N51 . . . . 0.1(3) ?
C60 C58 C59 N51 . . . . 177.4(3) ?
C57 C58 C59 N53 . . . . -177.3(3) ?
C60 C58 C59 N53 . . . . 0.0(5) ?
C59 C58 C60 O52 . . . . -3.2(5) ?
C57 C58 C60 O52 . . . . 173.2(3) ?
C59 C58 C60 O51 . . . . 177.1(3) ?
C57 C58 C60 O51 . . . . -6.4(5) ?
N52 C57 C61 F52 . . . . 115.3(3) ?
C58 C57 C61 F52 . . . . -62.0(4) ?
N52 C57 C61 F51 . . . . -5.1(4) ?
C58 C57 C61 F51 . . . . 177.6(3) ?
N52 C57 C61 F53 . . . . -124.5(3) ?
C58 C57 C61 F53 . . . . 58.2(4) ?
